data_7240556
loop_
_publ_author_name
'Zhou, Shan-He'
'Wang, Jun'
'Liu, Yi-Wei'
'Zhong, Yuyu'
'Sun, Yan-Chun'
'Xie, Bin'
'Ma, Aiqing'
'Singh, Amita'
'Muddassir, Mohd.'
'Kumar, Abhinav'

_publ_section_title
;
 Structures and photocatalytic properties of two new Zn(ii) coordination
 polymers based on semi-rigid V-shaped multicarboxylate ligands
;
_journal_issue 32
_journal_name_full 'RSC Advances'
_journal_page_first 18721
_journal_page_last 18727
_journal_paper_doi 10.1039/D0RA02222E
_journal_volume 10
_journal_year 2020
_chemical_formula_moiety '0.25(C200 H120 N16 O56 Zn12), C10 H8 N2'
_chemical_formula_sum 'C60 H38 N6 O14 Zn3'
_chemical_formula_weight 1263.07
_space_group_crystal_system monoclinic
_space_group_IT_number 15
_space_group_name_Hall '-C 2yc'
_space_group_name_H-M_alt 'C 1 2/c 1'
_atom_sites_solution_hydrogens geom
_atom_sites_solution_primary iterative
_audit_creation_date 2019-10-11
_audit_creation_method
;
Olex2 1.2
(compiled 2018.05.29 svn.r3508 for OlexSys, GUI svn.r5506)
;
_audit_update_record
;
2020-02-03 deposited with the CCDC.	2020-04-30 downloaded from the CCDC.
;
_cell_angle_alpha 90
_cell_angle_beta 98.21(2)
_cell_angle_gamma 90
_cell_formula_units_Z 4
_cell_length_a 32.621(5)
_cell_length_b 9.236(4)
_cell_length_c 18.455(5)
_cell_measurement_reflns_used 1387
_cell_measurement_temperature 250.00(10)
_cell_measurement_theta_max 68.6290
_cell_measurement_theta_min 4.8780
_cell_volume 5503(3)
_computing_cell_refinement 'CrysAlisPro 1.171.39.46 (Rigaku OD, 2018)'
_computing_data_collection 'CrysAlisPro 1.171.39.46 (Rigaku OD, 2018)'
_computing_data_reduction 'CrysAlisPro 1.171.39.46 (Rigaku OD, 2018)'
_computing_molecular_graphics 'Olex2 (Dolomanov et al., 2009)'
_computing_publication_material 'Olex2 (Dolomanov et al., 2009)'
_computing_structure_refinement 'ShelXL (Sheldrick, 2015)'
_computing_structure_solution 'olex2.solve (Bourhis et al., 2015)'
_diffrn_ambient_environment N~2~
_diffrn_ambient_temperature 250.00(10)
_diffrn_detector 'CCD plate'
_diffrn_detector_area_resol_mean 10.6525
_diffrn_detector_type Atlas
_diffrn_measured_fraction_theta_full 0.988
_diffrn_measured_fraction_theta_max 0.988
_diffrn_measurement_details
;
List of Runs (angles in degrees, time in seconds):

  # Type    Start    End  Width  t~exp~   \w     \q     \k     \f   Frames
#--------------------------------------------------------------------------
  1  \w   -106.00 -19.00   1.00    5.00    --  -40.08 -38.00 120.00   87
  2  \w   -113.00 -16.00   1.00    5.00    --  -40.08 -38.00  30.00   97
  3  \w     72.00 103.00   1.00    5.00    --   40.08 165.00  25.00   31
  4  \w     55.00 176.00   1.00   15.00    --  105.48  15.00 -30.00  121
  5  \w     99.00 166.00   1.00   15.00    --  105.48 125.00 150.00   67
  6  \w     36.00 119.00   1.00   15.00    --  105.48 -45.00-120.00   83
  7  \w     42.00 131.00   1.00   15.00    --  105.48 -45.00  30.00   89
;
_diffrn_measurement_device 'four-circle diffractometer'
_diffrn_measurement_device_type 'SuperNova, Dual, Cu at home/near, Atlas'
_diffrn_measurement_method '\w scans'
_diffrn_orient_matrix_type 'CrysAlisPro convention (1999,Acta A55,543-557)'
_diffrn_orient_matrix_UB_11 0.0460026000
_diffrn_orient_matrix_UB_12 -0.0135495000
_diffrn_orient_matrix_UB_13 -0.0105626000
_diffrn_orient_matrix_UB_21 0.0098353000
_diffrn_orient_matrix_UB_22 0.1339640000
_diffrn_orient_matrix_UB_23 0.0484543000
_diffrn_orient_matrix_UB_31 0.0080493000
_diffrn_orient_matrix_UB_32 -0.0981196000
_diffrn_orient_matrix_UB_33 0.0681413000
_diffrn_radiation_monochromator mirror
_diffrn_radiation_probe x-ray
_diffrn_radiation_type CuK\a
_diffrn_radiation_wavelength 1.54184
_diffrn_reflns_av_R_equivalents 0.0426
_diffrn_reflns_av_unetI/netI 0.0520
_diffrn_reflns_Laue_measured_fraction_full 0.988
_diffrn_reflns_Laue_measured_fraction_max 0.988
_diffrn_reflns_limit_h_max 38
_diffrn_reflns_limit_h_min -37
_diffrn_reflns_limit_k_max 10
_diffrn_reflns_limit_k_min -10
_diffrn_reflns_limit_l_max 21
_diffrn_reflns_limit_l_min -15
_diffrn_reflns_number 8157
_diffrn_reflns_point_group_measured_fraction_full 0.988
_diffrn_reflns_point_group_measured_fraction_max 0.988
_diffrn_reflns_theta_full 66.006
_diffrn_reflns_theta_max 66.006
_diffrn_reflns_theta_min 4.842
_diffrn_source 'micro-focus sealed X-ray tube'
_diffrn_source_type 'SuperNova (Cu) X-ray Source'
_exptl_absorpt_coefficient_mu 2.150
_exptl_absorpt_correction_T_max 1.00000
_exptl_absorpt_correction_T_min 0.69563
_exptl_absorpt_correction_type multi-scan
_exptl_absorpt_process_details
;
CrysAlisPro 1.171.39.46 (Rigaku Oxford Diffraction, 2018)
Empirical absorption correction using spherical harmonics,
 implemented in SCALE3 ABSPACK scaling algorithm.
;
_exptl_crystal_density_diffrn 1.525
_exptl_crystal_description block
_exptl_crystal_F_000 2568
_exptl_crystal_size_max 0.18
_exptl_crystal_size_mid 0.16
_exptl_crystal_size_min 0.12
_refine_diff_density_max 0.983
_refine_diff_density_min -0.975
_refine_diff_density_rms 0.101
_refine_ls_extinction_method none
_refine_ls_goodness_of_fit_ref 1.066
_refine_ls_hydrogen_treatment constr
_refine_ls_matrix_type full
_refine_ls_number_parameters 409
_refine_ls_number_reflns 4727
_refine_ls_number_restraints 72
_refine_ls_restrained_S_all 1.068
_refine_ls_R_factor_all 0.1236
_refine_ls_R_factor_gt 0.0993
_refine_ls_shift/su_max 0.002
_refine_ls_shift/su_mean 0.000
_refine_ls_structure_factor_coef Fsqd
_refine_ls_weighting_details 'w=1/[\s^2^(Fo^2^)+(0.1607P)^2^+26.4625P] where P=(Fo^2^+2Fc^2^)/3'
_refine_ls_weighting_scheme calc
_refine_ls_wR_factor_gt 0.2785
_refine_ls_wR_factor_ref 0.3126
_reflns_Friedel_coverage 0.000
_reflns_number_gt 3321
_reflns_number_total 4727
_reflns_threshold_expression 'I > 2\s(I)'
_cod_data_source_file d0ra02222e2.cif
_cod_data_source_block 1
_cod_depositor_comments 'Adding full bibliography for 7240555--7240556.cif.'
_cod_database_code 7240556
_shelx_shelxl_version_number 2014/7
_shelx_space_group_comment
;
The symmetry employed for this shelxl refinement is uniquely defined
by the following loop, which should always be used as a source of
symmetry information in preference to the above space-group names.
They are only intended as comments.
;
_shelx_estimated_absorpt_t_max 0.782
_shelx_estimated_absorpt_t_min 0.698
_reflns_odcompleteness_completeness 98.42
_reflns_odcompleteness_iscentric 1
_reflns_odcompleteness_theta 66.97
_olex2_refinement_description
;
1. Fixed Uiso
 At 1.2 times of:
  All C(H) groups
2. Uiso/Uaniso restraints and constraints
Uanis(C16) \\sim Ueq, Uanis(N3) \\sim Ueq, Uanis(C20) \\sim Ueq, Uanis(C19)
\\sim Ueq, Uanis(C18) \\sim Ueq, Uanis(C17) \\sim Ueq, Uanis(C5AA) \\sim Ueq,
Uanis(N3A) \\sim Ueq, Uanis(C1AA) \\sim Ueq, Uanis(C2AA) \\sim Ueq, Uanis(C3AA)
\\sim Ueq, Uanis(C4AA) \\sim Ueq: with sigma of 0.01 and sigma for terminal
atoms of 0.02
3. Others
 Fixed Sof: C16(0.5) H16(0.5) N3(0.5) C20(0.5) H20(0.5) C19(0.5) H19(0.5)
 C18(0.5) C17(0.5) H17(0.5) C5AA(0.5) H5AA(0.5) N3A(0.5) C1AA(0.5) H1AA(0.5)
 C2AA(0.5) H2AA(0.5) C3AA(0.5) C4AA(0.5) H4AA(0.5) Zn(0.5)
4.a Aromatic/amide H refined with riding coordinates:
 C5(H5), C7(H7), C27(H27), C3(H3), C26(H26), C10(H10), C14(H14), C30(H30),
 C13(H13), C29(H29), C11(H11), C22(H22), C21(H21), C25(H25), C24(H24), C16(H16),
  C20(H20), C19(H19), C17(H17), C5AA(H5AA), C1AA(H1AA), C2AA(H2AA), C4AA(H4AA)
4.b Fitted hexagon refined as free rotating group:
 C16(N3,C20,C19,C18,C17), C5AA(N3A,C1AA,C2AA,C3AA,C4AA)
;
_olex2_submission_special_instructions 'No special instructions were received'
_oxdiff_exptl_absorpt_empirical_details
;
Empirical correction (ABSPACK) includes:
- Absorption correction using spherical harmonics
- Frame scaling
;
_oxdiff_exptl_absorpt_empirical_full_max 1.295
_oxdiff_exptl_absorpt_empirical_full_min 0.780

loop_
_space_group_symop_operation_xyz
'x, y, z'
'-x, y, -z+1/2'
'x+1/2, y+1/2, z'
'-x+1/2, y+1/2, -z+1/2'
'-x, -y, -z'
'x, -y, z-1/2'
'-x+1/2, -y+1/2, -z'
'x+1/2, -y+1/2, z-1/2'

loop_
_atom_site_label
_atom_site_type_symbol
_atom_site_fract_x
_atom_site_fract_y
_atom_site_fract_z
_atom_site_U_iso_or_equiv
_atom_site_adp_type
_atom_site_occupancy
_atom_site_site_symmetry_order
_atom_site_calc_flag
_atom_site_refinement_flags_posn
_atom_site_refinement_flags_adp
_atom_site_refinement_flags_occupancy
_atom_site_disorder_assembly
_atom_site_disorder_group
Zn01 Zn 0.84766(3) 0.75364(13) 0.52717(5) 0.0722(4) Uani 1 1 d . . . . .
O4 O 0.82120(16) 0.2710(6) 0.9260(3) 0.0683(13) Uani 1 1 d . . . . .
O5 O 0.72255(16) 0.3023(6) 0.6895(3) 0.0748(14) Uani 1 1 d . . . . .
O3 O 0.86639(18) 0.4438(8) 0.9181(3) 0.0942(19) Uani 1 1 d . . . . .
N1 N 0.90511(17) 0.8290(7) 0.5218(3) 0.0644(15) Uani 1 1 d . . . . .
N2 N 0.8166(2) 0.9474(9) 0.5399(4) 0.084(2) Uani 1 1 d . . . . .
C6 C 0.81829(19) 0.3893(8) 0.8122(4) 0.0568(15) Uani 1 1 d . . . . .
C5 C 0.77920(19) 0.3354(7) 0.7880(4) 0.0557(15) Uani 1 1 d . . . . .
H5 H 0.7652 0.2808 0.8190 0.067 Uiso 1 1 calc R . . . .
C8 C 0.8368(2) 0.3693(8) 0.8907(4) 0.0603(17) Uani 1 1 d . . . . .
C7 C 0.8386(2) 0.4699(8) 0.7650(4) 0.0632(17) Uani 1 1 d . . . . .
H7 H 0.8649 0.5060 0.7811 0.076 Uiso 1 1 calc R . . . .
C4 C 0.7612(2) 0.3635(8) 0.7174(4) 0.0650(18) Uani 1 1 d . . . . .
C28 C 0.9801(2) 0.9644(8) 0.5052(4) 0.0609(17) Uani 1 1 d . . . . .
C9 C 0.6877(2) 0.3672(8) 0.7074(4) 0.0631(18) Uani 1 1 d . . . . .
C27 C 0.9478(2) 0.9606(9) 0.4489(4) 0.0668(18) Uani 1 1 d . . . . .
H27 H 0.9506 1.0031 0.4042 0.080 Uiso 1 1 calc R . . . .
O1 O 0.8200(3) 0.6234(10) 0.5843(4) 0.137(3) Uani 1 1 d . . . . .
O2 O 0.8779(3) 0.6246(10) 0.6577(4) 0.135(3) Uani 1 1 d . . . . .
C3 C 0.7808(3) 0.4447(9) 0.6703(4) 0.074(2) Uani 1 1 d . . . . .
H3 H 0.7679 0.4642 0.6231 0.089 Uiso 1 1 calc R . . . .
C26 C 0.9108(2) 0.8931(10) 0.4587(4) 0.074(2) Uani 1 1 d . . . . .
H26 H 0.8891 0.8923 0.4199 0.089 Uiso 1 1 calc R . . . .
C10 C 0.6875(2) 0.4874(10) 0.7499(4) 0.074(2) Uani 1 1 d . . . . .
H10 H 0.7125 0.5294 0.7697 0.088 Uiso 1 1 calc R . . . .
O6 O 0.53995(19) 0.4969(14) 0.7214(4) 0.153(4) Uani 1 1 d . . . . .
C14 C 0.6505(2) 0.3018(10) 0.6777(5) 0.081(2) Uani 1 1 d . . . . .
H14 H 0.6506 0.2211 0.6476 0.097 Uiso 1 1 calc R . . . .
C23 C 0.7638(2) 1.1870(11) 0.5108(5) 0.081(3) Uani 1 1 d . . . . .
C2 C 0.8202(3) 0.4969(10) 0.6947(4) 0.074(2) Uani 1 1 d . . . . .
C30 C 0.9373(3) 0.8318(10) 0.5759(4) 0.079(2) Uani 1 1 d . . . . .
H30 H 0.9340 0.7886 0.6202 0.095 Uiso 1 1 calc R . . . .
C13 C 0.6142(3) 0.3574(12) 0.6934(5) 0.086(3) Uani 1 1 d . . . . .
H13 H 0.5895 0.3118 0.6747 0.104 Uiso 1 1 calc R . . . .
C29 C 0.9744(2) 0.8939(10) 0.5699(4) 0.080(2) Uani 1 1 d . . . . .
H29 H 0.9959 0.8894 0.6087 0.096 Uiso 1 1 calc R . . . .
C11 C 0.6512(3) 0.5476(12) 0.7641(5) 0.084(2) Uani 1 1 d . . . . .
H11 H 0.6515 0.6321 0.7916 0.101 Uiso 1 1 calc R . . . .
C22 C 0.7494(3) 1.0566(13) 0.5297(5) 0.091(3) Uani 1 1 d . . . . .
H22 H 0.7214 1.0448 0.5328 0.109 Uiso 1 1 calc R . . . .
C12 C 0.6128(2) 0.4794(15) 0.7362(5) 0.094(3) Uani 1 1 d . . . . .
C21 C 0.7763(3) 0.9414(13) 0.5445(5) 0.089(3) Uani 1 1 d . . . . .
H21 H 0.7656 0.8542 0.5585 0.107 Uiso 1 1 calc R . . . .
O7 O 0.5750(2) 0.664(2) 0.7848(6) 0.220(8) Uani 1 1 d . . . . .
C1 C 0.8426(4) 0.5874(12) 0.6436(5) 0.101(3) Uani 1 1 d . . . . .
C25 C 0.8306(3) 1.0774(12) 0.5246(8) 0.124(5) Uani 1 1 d . . . . .
H25 H 0.8589 1.0871 0.5235 0.149 Uiso 1 1 calc R . . . .
C24 C 0.8067(3) 1.1969(12) 0.5104(9) 0.134(6) Uani 1 1 d . . . . .
H24 H 0.8186 1.2849 0.5006 0.160 Uiso 1 1 calc R . . . .
C15 C 0.5743(3) 0.547(2) 0.7492(6) 0.135(6) Uani 1 1 d . . . . .
C16 C 0.5198(4) 0.7668(15) 0.8809(8) 0.099(7) Uani 0.5 1 d . U P A -1
H16 H 0.5410 0.7000 0.8791 0.118 Uiso 0.5 1 calc R . P A -1
N3 N 0.4898(4) 0.7868(13) 0.8202(6) 0.081(4) Uani 0.5 1 d G U P A -1
C20 C 0.4582(4) 0.8867(17) 0.8228(7) 0.109(7) Uani 0.5 1 d G U P A -1
H20 H 0.4382 0.9001 0.7822 0.131 Uiso 0.5 1 calc R . P A -1
C19 C 0.4566(4) 0.9667(16) 0.8861(8) 0.120(8) Uani 0.5 1 d G U P A -1
H19 H 0.4354 1.0335 0.8879 0.144 Uiso 0.5 1 calc R . P A -1
C18 C 0.4866(5) 0.9467(16) 0.9468(7) 0.073(5) Uani 0.5 1 d G U P A -1
C17 C 0.5182(5) 0.8468(18) 0.9442(7) 0.125(8) Uani 0.5 1 d G U P A -1
H17 H 0.5382 0.8334 0.9848 0.150 Uiso 0.5 1 calc R . P A -1
C5AA C 0.4530(3) 1.1719(14) 1.0997(7) 0.085(5) Uani 0.5 1 d . U P A -1
H5AA H 0.4281 1.2057 1.1121 0.102 Uiso 0.5 1 calc R . P A -1
N3A N 0.4901(3) 1.2044(13) 1.1438(6) 0.078(4) Uani 0.5 1 d G U P A -1
C1AA C 0.5273(3) 1.1538(14) 1.1253(7) 0.083(5) Uani 0.5 1 d G U P A -1
H1AA H 0.5521 1.1756 1.1548 0.100 Uiso 0.5 1 calc R . P A -1
C2AA C 0.5276(3) 1.0707(14) 1.0625(8) 0.097(8) Uani 0.5 1 d G U P A -1
H2AA H 0.5525 1.0368 1.0501 0.116 Uiso 0.5 1 calc R . P A -1
C3AA C 0.4905(4) 1.0381(13) 1.0184(6) 0.074(4) Uani 0.5 1 d G U P A -1
C4AA C 0.4533(3) 1.0887(14) 1.0370(6) 0.090(5) Uani 0.5 1 d G U P A -1
H4AA H 0.4285 1.0669 1.0074 0.108 Uiso 0.5 1 calc R . P A -1
Zn Zn 0.49067(8) 0.6596(2) 0.73184(16) 0.0773(8) Uani 0.5 1 d . . P B 2

loop_
_atom_site_aniso_label
_atom_site_aniso_U_11
_atom_site_aniso_U_22
_atom_site_aniso_U_33
_atom_site_aniso_U_23
_atom_site_aniso_U_13
_atom_site_aniso_U_12
Zn01 0.0655(7) 0.0955(8) 0.0551(6) 0.0064(5) 0.0071(4) -0.0302(5)
O4 0.062(3) 0.090(4) 0.052(3) 0.009(3) 0.007(2) 0.005(3)
O5 0.055(3) 0.082(3) 0.083(4) -0.001(3) -0.006(2) -0.006(3)
O3 0.078(4) 0.115(5) 0.081(4) 0.011(4) -0.016(3) -0.019(4)
N1 0.054(3) 0.081(4) 0.059(3) 0.005(3) 0.010(3) -0.014(3)
N2 0.068(4) 0.109(6) 0.078(4) -0.027(4) 0.026(3) -0.034(4)
C6 0.045(3) 0.067(4) 0.060(4) -0.002(3) 0.013(3) 0.006(3)
C5 0.047(3) 0.062(4) 0.060(4) 0.005(3) 0.012(3) -0.002(3)
C8 0.047(3) 0.068(4) 0.068(4) -0.005(4) 0.013(3) 0.014(3)
C7 0.052(3) 0.071(4) 0.068(4) -0.009(4) 0.014(3) -0.009(3)
C4 0.061(4) 0.069(4) 0.063(4) -0.001(4) -0.001(3) -0.010(3)
C28 0.054(4) 0.068(4) 0.061(4) 0.002(3) 0.009(3) -0.014(3)
C9 0.068(4) 0.067(4) 0.052(4) 0.016(3) -0.001(3) -0.010(3)
C27 0.059(4) 0.085(5) 0.057(4) 0.012(4) 0.009(3) -0.008(4)
O1 0.180(8) 0.159(8) 0.071(4) 0.034(5) 0.017(5) -0.082(6)
O2 0.142(7) 0.166(8) 0.109(6) -0.018(5) 0.062(5) -0.092(6)
C3 0.089(5) 0.079(5) 0.051(4) 0.012(4) 0.002(4) -0.017(4)
C26 0.053(4) 0.102(6) 0.066(4) 0.021(4) 0.004(3) -0.015(4)
C10 0.051(4) 0.103(6) 0.067(4) 0.018(5) 0.009(3) -0.003(4)
O6 0.050(3) 0.311(13) 0.100(5) 0.054(7) 0.019(3) -0.013(5)
C14 0.058(4) 0.080(5) 0.099(6) 0.028(5) -0.007(4) -0.016(4)
C23 0.059(4) 0.102(6) 0.088(6) -0.037(5) 0.033(4) -0.022(4)
C2 0.082(5) 0.086(5) 0.057(4) -0.002(4) 0.019(4) -0.022(4)
C30 0.083(5) 0.103(6) 0.049(4) 0.010(4) 0.000(4) -0.039(5)
C13 0.074(5) 0.105(7) 0.074(6) 0.030(5) -0.008(4) -0.024(5)
C29 0.064(4) 0.107(6) 0.063(4) 0.021(4) -0.008(3) -0.034(4)
C11 0.076(5) 0.109(7) 0.068(5) 0.008(5) 0.012(4) 0.007(5)
C22 0.055(4) 0.145(9) 0.076(5) -0.003(6) 0.025(4) -0.030(5)
C12 0.052(4) 0.166(10) 0.063(5) 0.028(6) 0.010(4) -0.006(5)
C21 0.080(6) 0.123(8) 0.068(5) 0.001(5) 0.022(4) -0.035(6)
O7 0.060(4) 0.43(2) 0.172(10) -0.133(13) 0.010(5) 0.058(8)
C1 0.139(9) 0.112(8) 0.060(5) -0.006(5) 0.037(6) -0.047(7)
C25 0.058(5) 0.096(7) 0.227(15) -0.051(8) 0.056(7) -0.027(5)
C24 0.068(6) 0.087(6) 0.257(17) -0.054(9) 0.066(8) -0.032(5)
C15 0.076(7) 0.263(19) 0.067(6) 0.001(9) 0.015(5) 0.017(9)
C16 0.106(11) 0.101(11) 0.091(10) -0.006(8) 0.022(8) 0.012(8)
N3 0.079(7) 0.079(7) 0.089(8) -0.009(6) 0.027(6) -0.003(6)
C20 0.099(9) 0.120(10) 0.112(10) -0.016(8) 0.030(8) -0.003(8)
C19 0.116(11) 0.126(11) 0.122(11) -0.022(9) 0.029(9) 0.000(9)
C18 0.071(8) 0.074(8) 0.076(8) -0.011(7) 0.023(7) 0.007(7)
C17 0.127(11) 0.123(11) 0.125(11) -0.009(9) 0.019(9) 0.012(9)
C5AA 0.072(7) 0.099(9) 0.092(8) -0.024(7) 0.038(7) 0.004(7)
N3A 0.075(7) 0.090(8) 0.074(8) -0.004(7) 0.023(7) 0.019(7)
C1AA 0.075(8) 0.076(8) 0.104(9) -0.004(7) 0.033(7) 0.020(6)
C2AA 0.087(10) 0.097(11) 0.108(11) 0.000(8) 0.025(8) 0.012(8)
C3AA 0.072(7) 0.073(7) 0.084(8) 0.002(7) 0.034(6) 0.008(6)
C4AA 0.081(8) 0.091(9) 0.102(9) -0.030(7) 0.024(7) 0.002(7)
Zn 0.068(2) 0.0797(12) 0.091(3) -0.0035(11) 0.0328(14) -0.0057(10)

loop_
_atom_type_symbol
_atom_type_description
_atom_type_scat_dispersion_real
_atom_type_scat_dispersion_imag
_atom_type_scat_source
C C 0.0181 0.0091 'International Tables Vol C Tables 4.2.6.8 and 6.1.1.4'
H H 0.0000 0.0000 'International Tables Vol C Tables 4.2.6.8 and 6.1.1.4'
N N 0.0311 0.0180 'International Tables Vol C Tables 4.2.6.8 and 6.1.1.4'
O O 0.0492 0.0322 'International Tables Vol C Tables 4.2.6.8 and 6.1.1.4'
Zn Zn -1.5491 0.6778 'International Tables Vol C Tables 4.2.6.8 and 6.1.1.4'

loop_
_geom_angle_atom_site_label_1
_geom_angle_atom_site_label_2
_geom_angle_atom_site_label_3
_geom_angle
_geom_angle_site_symmetry_1
_geom_angle_site_symmetry_3
_geom_angle_publ_flag
O4 Zn01 N1 106.3(2) 6_565 . ?
O4 Zn01 N2 93.0(3) 6_565 . ?
N1 Zn01 N2 100.3(3) . . ?
O1 Zn01 O4 105.9(3) . 6_565 ?
O1 Zn01 N1 139.6(4) . . ?
O1 Zn01 N2 101.7(4) . . ?
C8 O4 Zn01 114.9(5) . 6_566 ?
C9 O5 C4 117.8(6) . . ?
C26 N1 Zn01 116.0(5) . . ?
C30 N1 Zn01 127.2(5) . . ?
C30 N1 C26 116.5(6) . . ?
C21 N2 Zn01 118.1(7) . . ?
C25 N2 Zn01 124.3(6) . . ?
C25 N2 C21 115.1(9) . . ?
C5 C6 C8 119.6(6) . . ?
C5 C6 C7 119.5(7) . . ?
C7 C6 C8 120.8(6) . . ?
C6 C5 H5 120.4 . . ?
C4 C5 C6 119.3(6) . . ?
C4 C5 H5 120.4 . . ?
O4 C8 C6 116.8(6) . . ?
O3 C8 O4 122.5(7) . . ?
O3 C8 C6 120.8(7) . . ?
C6 C7 H7 119.7 . . ?
C2 C7 C6 120.6(7) . . ?
C2 C7 H7 119.7 . . ?
C5 C4 O5 120.7(7) . . ?
C3 C4 O5 117.4(7) . . ?
C3 C4 C5 121.9(7) . . ?
C27 C28 C28 120.1(8) . 5_776 ?
C27 C28 C29 117.1(6) . . ?
C29 C28 C28 122.8(8) . 5_776 ?
O5 C9 C14 115.0(8) . . ?
C10 C9 O5 124.9(7) . . ?
C10 C9 C14 120.2(8) . . ?
C28 C27 H27 120.0 . . ?
C28 C27 C26 120.0(7) . . ?
C26 C27 H27 120.0 . . ?
C1 O1 Zn01 112.1(7) . . ?
C4 C3 H3 120.7 . . ?
C4 C3 C2 118.6(7) . . ?
C2 C3 H3 120.7 . . ?
N1 C26 C27 122.6(7) . . ?
N1 C26 H26 118.7 . . ?
C27 C26 H26 118.7 . . ?
C9 C10 H10 119.3 . . ?
C9 C10 C11 121.3(8) . . ?
C11 C10 H10 119.3 . . ?
C15 O6 Zn 109.4(12) . . ?
C15 O6 Zn 91.1(10) . 2_656 ?
Zn O6 Zn 22.10(16) 2_656 . ?
C9 C14 H14 120.4 . . ?
C13 C14 C9 119.3(10) . . ?
C13 C14 H14 120.4 . . ?
C22 C23 C23 123.0(9) . 7_676 ?
C22 C23 C24 116.1(10) . . ?
C24 C23 C23 120.8(11) . 7_676 ?
C7 C2 C3 120.2(7) . . ?
C7 C2 C1 120.1(8) . . ?
C3 C2 C1 119.6(8) . . ?
N1 C30 H30 118.0 . . ?
N1 C30 C29 124.0(7) . . ?
C29 C30 H30 118.0 . . ?
C14 C13 H13 118.9 . . ?
C14 C13 C12 122.2(8) . . ?
C12 C13 H13 118.9 . . ?
C28 C29 H29 120.1 . . ?
C30 C29 C28 119.8(7) . . ?
C30 C29 H29 120.1 . . ?
C10 C11 H11 120.3 . . ?
C10 C11 C12 119.3(10) . . ?
C12 C11 H11 120.3 . . ?
C23 C22 H22 119.9 . . ?
C23 C22 C21 120.2(8) . . ?
C21 C22 H22 119.9 . . ?
C13 C12 C11 117.7(9) . . ?
C13 C12 C15 123.0(11) . . ?
C11 C12 C15 119.1(12) . . ?
N2 C21 C22 124.1(9) . . ?
N2 C21 H21 118.0 . . ?
C22 C21 H21 118.0 . . ?
C15 O7 Zn 88.0(8) . 2_656 ?
O1 C1 C2 113.9(10) . . ?
O2 C1 O1 122.4(9) . . ?
O2 C1 C2 123.7(10) . . ?
N2 C25 H25 117.7 . . ?
N2 C25 C24 124.7(8) . . ?
C24 C25 H25 117.7 . . ?
C23 C24 H24 120.2 . . ?
C25 C24 C23 119.6(10) . . ?
C25 C24 H24 120.2 . . ?
O6 C15 C12 121.4(16) . . ?
O6 C15 O7 118.4(13) . . ?
O6 C15 Zn 57.9(7) . 2_656 ?
C12 C15 Zn 178.8(8) . 2_656 ?
O7 C15 C12 120.0(12) . . ?
O7 C15 Zn 60.6(7) . 2_656 ?
N3 C16 H16 120.0 . . ?
N3 C16 C17 120.0 . . ?
C17 C16 H16 120.0 . . ?
C16 N3 C20 120.0 . . ?
N3 C20 H20 120.0 . . ?
N3 C20 C19 120.0 . . ?
C19 C20 H20 120.0 . . ?
C20 C19 H19 120.0 . . ?
C20 C19 C18 120.0 . . ?
C18 C19 H19 120.0 . . ?
C19 C18 C3AA 125.1(11) . . ?
C17 C18 C19 120.0 . . ?
C17 C18 C3AA 114.6(11) . . ?
C16 C17 H17 120.0 . . ?
C18 C17 C16 120.0 . . ?
C18 C17 H17 120.0 . . ?
N3A C5AA H5AA 120.0 . . ?
N3A C5AA C4AA 120.0 . . ?
C4AA C5AA H5AA 120.0 . . ?
C5AA N3A C1AA 120.0 . . ?
N3A C1AA H1AA 120.0 . . ?
C2AA C1AA N3A 120.0 . . ?
C2AA C1AA H1AA 120.0 . . ?
C1AA C2AA H2AA 120.0 . . ?
C1AA C2AA C3AA 120.0 . . ?
C3AA C2AA H2AA 120.0 . . ?
C2AA C3AA C18 125.1(11) . . ?
C4AA C3AA C18 114.9(11) . . ?
C4AA C3AA C2AA 120.0 . . ?
C5AA C4AA H4AA 120.0 . . ?
C3AA C4AA C5AA 120.0 . . ?
C3AA C4AA H4AA 120.0 . . ?
O6 Zn O6 86.7(5) 2_656 . ?
O6 Zn O7 62.3(5) 2_656 2_656 ?
O6 Zn C15 31.0(5) 2_656 2_656 ?
O6 Zn C15 112.2(5) . 2_656 ?
O7 Zn O6 136.6(6) 2_656 . ?
O7 Zn C15 31.4(5) 2_656 2_656 ?
Zn Zn O6 67.6(4) 2_656 . ?
Zn Zn O6 90.3(4) 2_656 2_656 ?
Zn Zn O7 136.0(6) 2_656 2_656 ?
Zn Zn C15 115.7(5) 2_656 2_656 ?

loop_
_geom_bond_atom_site_label_1
_geom_bond_atom_site_label_2
_geom_bond_distance
_geom_bond_site_symmetry_2
_geom_bond_publ_flag
Zn01 O4 1.955(5) 6_565 ?
Zn01 N1 2.015(6) . ?
Zn01 N2 2.086(8) . ?
Zn01 O1 1.910(7) . ?
O4 Zn01 1.955(5) 6_566 ?
O4 C8 1.265(9) . ?
O5 C4 1.410(8) . ?
O5 C9 1.365(9) . ?
O3 C8 1.234(9) . ?
N1 C26 1.343(9) . ?
N1 C30 1.342(9) . ?
N2 C21 1.331(11) . ?
N2 C25 1.330(13) . ?
C6 C5 1.382(9) . ?
C6 C8 1.498(10) . ?
C6 C7 1.384(10) . ?
C5 H5 0.9300 . ?
C5 C4 1.374(10) . ?
C7 H7 0.9300 . ?
C7 C2 1.372(11) . ?
C4 C3 1.373(11) . ?
C28 C28 1.492(12) 5_776 ?
C28 C27 1.370(10) . ?
C28 C29 1.394(10) . ?
C9 C10 1.361(12) . ?
C9 C14 1.396(10) . ?
C27 H27 0.9300 . ?
C27 C26 1.394(10) . ?
O1 C1 1.274(14) . ?
O2 C1 1.194(13) . ?
C3 H3 0.9300 . ?
C3 C2 1.387(11) . ?
C26 H26 0.9300 . ?
C10 H10 0.9300 . ?
C10 C11 1.366(11) . ?
O6 C15 1.251(15) . ?
O6 Zn 2.229(11) . ?
O6 Zn 2.061(12) 2_656 ?
C14 H14 0.9300 . ?
C14 C13 1.360(13) . ?
C23 C23 1.49(2) 7_676 ?
C23 C22 1.355(14) . ?
C23 C24 1.402(12) . ?
C2 C1 1.523(11) . ?
C30 H30 0.9300 . ?
C30 C29 1.358(10) . ?
C13 H13 0.9300 . ?
C13 C12 1.380(15) . ?
C29 H29 0.9300 . ?
C11 H11 0.9300 . ?
C11 C12 1.433(13) . ?
C22 H22 0.9300 . ?
C22 C21 1.380(15) . ?
C12 C15 1.450(15) . ?
C21 H21 0.9300 . ?
O7 C15 1.27(2) . ?
O7 Zn 2.121(8) 2_656 ?
C25 H25 0.9300 . ?
C25 C24 1.356(16) . ?
C24 H24 0.9300 . ?
C15 Zn 2.432(13) 2_656 ?
C16 H16 0.9300 . ?
C16 N3 1.3900 . ?
C16 C17 1.3900 . ?
N3 C20 1.3900 . ?
C20 H20 0.9300 . ?
C20 C19 1.3900 . ?
C19 H19 0.9300 . ?
C19 C18 1.3900 . ?
C18 C17 1.3900 . ?
C18 C3AA 1.557(13) . ?
C17 H17 0.9300 . ?
C5AA H5AA 0.9300 . ?
C5AA N3A 1.3900 . ?
C5AA C4AA 1.3900 . ?
N3A C1AA 1.3900 . ?
C1AA H1AA 0.9300 . ?
C1AA C2AA 1.3900 . ?
C2AA H2AA 0.9300 . ?
C2AA C3AA 1.3900 . ?
C3AA C4AA 1.3900 . ?
C4AA H4AA 0.9300 . ?
Zn O6 2.061(12) 2_656 ?
Zn O7 2.121(8) 2_656 ?
Zn C15 2.432(13) 2_656 ?
Zn Zn 0.839(5) 2_656 ?

loop_
_smtbx_masks_void_nr
_smtbx_masks_void_average_x
_smtbx_masks_void_average_y
_smtbx_masks_void_average_z
_smtbx_masks_void_volume
_smtbx_masks_void_count_electrons
_smtbx_masks_void_content
1 0.000 0.334 0.250 51.8 16.7 ?
2 0.000 0.666 0.750 51.8 16.8 ?
3 0.500 0.166 0.750 51.8 16.8 ?
4 0.500 0.834 0.250 51.8 16.7 ?
